data_7224278
loop_
_publ_author_name
'Kumar, Gulshan'
'Kumar, Girijesh'
'Gupta, Rajeev'

_publ_section_title
;
 Lanthanide-based coordination polymers as the promising heterogeneous
 catalysts for ring-opening reactions
;
_journal_name_full 'RSC Adv.'
_journal_paper_doi 10.1039/C5RA26283F
_journal_year 2016
_chemical_formula_moiety 'C84 H44 Co2 N12 O34 Tb2, 20(O), 4(H2O)'
_chemical_formula_sum 'C84 H52 Co2 N12 O58 Tb2'
_chemical_formula_weight 2593.08
_chemical_name_systematic
;
 ?
;
_space_group_IT_number 2
_symmetry_cell_setting triclinic
_symmetry_space_group_name_Hall '-P 1'
_symmetry_space_group_name_H-M 'P -1'
_atom_sites_solution_hydrogens geom
_atom_sites_solution_primary direct
_atom_sites_solution_secondary difmap
_audit_creation_method SHELXL-97
_audit_update_record
;
2016-02-10 deposited with the CCDC.
2016-02-15 downloaded from the CCDC.
;
_cell_angle_alpha 63.879(13)
_cell_angle_beta 79.754(10)
_cell_angle_gamma 82.500(10)
_cell_formula_units_Z 1
_cell_length_a 11.4727(12)
_cell_length_b 15.695(2)
_cell_length_c 17.302(2)
_cell_measurement_reflns_used 3038
_cell_measurement_temperature 173(2)
_cell_measurement_theta_max 21.1900
_cell_measurement_theta_min 3.1720
_cell_volume 2747.9(6)
_computing_cell_refinement 'X-calibur S SAINT'
_computing_data_collection 'X-calibur S oxford'
_computing_data_reduction 'X-calibur S SAINT'
_computing_molecular_graphics 'Oxford SHELXTL'
_computing_publication_material 'Oxford SHELXTL'
_computing_structure_refinement 'SHELXL-97 (Sheldrick, 1997)'
_computing_structure_solution 'SHELXS-97 (Sheldrick, 1990)'
_diffrn_ambient_temperature 173(2)
_diffrn_measured_fraction_theta_full 0.990
_diffrn_measured_fraction_theta_max 0.990
_diffrn_measurement_device_type 'X-calibur S oxford'
_diffrn_measurement_method '\w scans'
_diffrn_radiation_monochromator graphite
_diffrn_radiation_source 'fine-focus sealed tube'
_diffrn_radiation_type MoK\a
_diffrn_radiation_wavelength 0.71073
_diffrn_reflns_av_R_equivalents 0.1175
_diffrn_reflns_av_sigmaI/netI 0.1856
_diffrn_reflns_limit_h_max 14
_diffrn_reflns_limit_h_min -14
_diffrn_reflns_limit_k_max 19
_diffrn_reflns_limit_k_min -19
_diffrn_reflns_limit_l_max 21
_diffrn_reflns_limit_l_min -20
_diffrn_reflns_number 28496
_diffrn_reflns_theta_full 26.00
_diffrn_reflns_theta_max 26.00
_diffrn_reflns_theta_min 2.97
_exptl_absorpt_coefficient_mu 1.672
_exptl_absorpt_correction_T_max 0.8120
_exptl_absorpt_correction_T_min 0.7310
_exptl_absorpt_correction_type multi-scan
_exptl_absorpt_process_details 'SADABS (Sheldrick, 1996)'
_exptl_crystal_colour green
_exptl_crystal_density_diffrn 1.567
_exptl_crystal_density_method 'not measured'
_exptl_crystal_description block
_exptl_crystal_F_000 1288
_exptl_crystal_size_max 0.20
_exptl_crystal_size_mid 0.16
_exptl_crystal_size_min 0.13
_refine_diff_density_max 1.687
_refine_diff_density_min -1.084
_refine_diff_density_rms 0.156
_refine_ls_extinction_method none
_refine_ls_goodness_of_fit_ref 0.958
_refine_ls_hydrogen_treatment constr
_refine_ls_matrix_type full
_refine_ls_number_parameters 720
_refine_ls_number_reflns 10719
_refine_ls_number_restraints 1
_refine_ls_restrained_S_all 0.958
_refine_ls_R_factor_all 0.1473
_refine_ls_R_factor_gt 0.0783
_refine_ls_shift/su_max 0.001
_refine_ls_shift/su_mean 0.000
_refine_ls_structure_factor_coef Fsqd
_refine_ls_weighting_details 'calc w=1/[\s^2^(Fo^2^)+(0.0472P)^2^+0.0000P] where P=(Fo^2^+2Fc^2^)/3'
_refine_ls_weighting_scheme calc
_refine_ls_wR_factor_gt 0.1372
_refine_ls_wR_factor_ref 0.1667
_reflns_number_gt 6067
_reflns_number_total 10719
_reflns_threshold_expression >2sigma(I)
_cod_data_source_file c5ra26283f2.cif
_cod_data_source_block 1-Tb
_cod_database_code 7224278

loop_
_symmetry_equiv_pos_as_xyz
'x, y, z'
'-x, -y, -z'

loop_
_atom_site_label
_atom_site_type_symbol
_atom_site_fract_x
_atom_site_fract_y
_atom_site_fract_z
_atom_site_U_iso_or_equiv
_atom_site_adp_type
_atom_site_occupancy
_atom_site_symmetry_multiplicity
_atom_site_calc_flag
_atom_site_refinement_flags
_atom_site_disorder_assembly
_atom_site_disorder_group
O6W2 O -0.097(3) 0.865(2) 0.347(2) 0.098(16) Uiso 0.31(3) 1 d P A 1
O8W1 O 0.0320(10) 1.1517(11) -0.0792(8) 0.085(5) Uiso 0.77(3) 1 d P B 1
O6W1 O -0.0355(17) 0.8914(14) 0.2901(14) 0.156(9) Uiso 0.69(3) 1 d PD A 2
O8W2 O 0.014(3) 1.078(4) -0.034(3) 0.087(17) Uiso 0.23(3) 1 d P B 2
Tb1 Tb 0.50341(4) 0.95279(3) 0.17682(3) 0.03238(16) Uani 1 1 d . . .
Co1 Co 0.01411(9) 0.62428(8) 0.70933(7) 0.0265(3) Uani 1 1 d . . .
O1 O -0.1066(5) 0.4450(5) 0.9524(4) 0.0493(18) Uani 1 1 d . . .
N1 N -0.0389(6) 0.7160(5) 0.6005(4) 0.0307(17) Uani 1 1 d . . .
C1 C 0.3267(8) 0.8742(6) 0.3177(6) 0.036(2) Uani 1 1 d . . .
O2 O -0.2072(5) 0.8003(5) 0.5408(4) 0.057(2) Uani 1 1 d . . .
N2 N -0.1480(6) 0.6274(5) 0.7478(5) 0.0289(17) Uani 1 1 d . . .
C2 C 0.2227(7) 0.8374(5) 0.3867(5) 0.028(2) Uani 1 1 d . . .
O3 O 0.2140(5) 0.8183(5) 0.7067(4) 0.0494(19) Uani 1 1 d . . .
N3 N 0.0182(6) 0.5340(5) 0.8291(4) 0.0304(18) Uani 1 1 d . . .
C3 C 0.1762(7) 0.8839(6) 0.4384(5) 0.035(2) Uani 1 1 d . . .
H3 H 0.2084 0.9414 0.4279 0.042 Uiso 1 1 calc R . .
O4 O 0.1529(5) 0.4292(4) 0.6216(4) 0.0444(17) Uani 1 1 d . . .
N4 N 0.0200(5) 0.5196(5) 0.6762(4) 0.0306(18) Uani 1 1 d . . .
C4 C 0.0849(8) 0.8488(6) 0.5045(6) 0.040(2) Uani 1 1 d . . .
H4 H 0.0513 0.8832 0.5373 0.047 Uiso 1 1 calc R . .
O5 O 0.3883(5) 0.9375(4) 0.3134(4) 0.0420(16) Uani 1 1 d . . .
N5 N 0.1745(5) 0.6216(4) 0.6683(4) 0.0272(17) Uani 1 1 d . . .
C5 C 0.0416(7) 0.7617(6) 0.5229(5) 0.027(2) Uani 1 1 d . . .
O6 O 0.3531(5) 0.8395(4) 0.2628(4) 0.0478(18) Uani 1 1 d . . .
N6 N 0.0548(6) 0.7281(5) 0.7307(4) 0.0306(18) Uani 1 1 d . . .
C6 C 0.0854(7) 0.7167(6) 0.4704(6) 0.036(2) Uani 1 1 d . . .
H6 H 0.0534 0.6594 0.4801 0.043 Uiso 1 1 calc R . .
O7 O 0.5179(6) 0.3926(5) 0.9657(6) 0.068(2) Uani 1 1 d . . .
H7 H 0.5713 0.3588 0.9952 0.102 Uiso 1 1 calc R . .
C7 C 0.1759(8) 0.7550(6) 0.4034(6) 0.045(3) Uani 1 1 d . . .
H7A H 0.2063 0.7228 0.3681 0.054 Uiso 1 1 calc R . .
O8 O 0.4681(6) 0.2537(4) 0.9809(4) 0.0499(18) Uani 1 1 d . . .
C8 C -0.1555(7) 0.7401(6) 0.6017(6) 0.035(2) Uani 1 1 d . . .
O9 O -0.4359(5) 0.3912(5) 0.6071(5) 0.0548(19) Uani 1 1 d . . .
H9 H -0.4965 0.3637 0.6116 0.082 Uiso 1 1 calc R . .
C9 C -0.2202(7) 0.6863(6) 0.6907(6) 0.033(2) Uani 1 1 d . . .
O10 O -0.4877(5) 0.3438(5) 0.7511(5) 0.0501(19) Uani 1 1 d . . .
C10 C -0.3406(7) 0.6930(7) 0.7196(7) 0.052(3) Uani 1 1 d . . .
H10 H -0.3939 0.7347 0.6811 0.062 Uiso 1 1 calc R . .
O11 O 0.3414(5) 1.0372(4) 0.1154(4) 0.0430(17) Uani 1 1 d . . .
C11 C -0.3805(9) 0.6381(8) 0.8047(7) 0.060(3) Uani 1 1 d . . .
H11 H -0.4625 0.6430 0.8254 0.072 Uiso 1 1 calc R . .
O12 O 0.2253(5) 1.0979(4) 0.0119(4) 0.0457(18) Uani 1 1 d . . .
C12 C -0.3049(8) 0.5754(7) 0.8618(6) 0.045(3) Uani 1 1 d . . .
H12 H -0.3337 0.5361 0.9205 0.055 Uiso 1 1 calc R . .
C13 C -0.1860(7) 0.5725(6) 0.8301(6) 0.033(2) Uani 1 1 d . . .
C14 C -0.0870(8) 0.5093(7) 0.8782(6) 0.036(2) Uani 1 1 d . . .
C15 C 0.1269(7) 0.4836(6) 0.8612(5) 0.029(2) Uani 1 1 d . . .
C16 C 0.2086(7) 0.5304(6) 0.8762(6) 0.036(2) Uani 1 1 d . . .
H16 H 0.1915 0.5949 0.8666 0.044 Uiso 1 1 calc R . .
C17 C 0.3150(7) 0.4846(6) 0.9052(6) 0.037(2) Uani 1 1 d . . .
H17 H 0.3705 0.5180 0.9143 0.045 Uiso 1 1 calc R . .
C18 C 0.3397(7) 0.3908(6) 0.9205(6) 0.034(2) Uani 1 1 d . . .
C19 C 0.2602(8) 0.3444(6) 0.9040(6) 0.041(2) Uani 1 1 d . . .
H19 H 0.2779 0.2799 0.9136 0.049 Uiso 1 1 calc R . .
C20 C 0.1549(8) 0.3900(6) 0.8738(6) 0.041(2) Uani 1 1 d . . .
H20 H 0.1017 0.3573 0.8616 0.049 Uiso 1 1 calc R . .
C21 C 0.4473(8) 0.3378(7) 0.9583(7) 0.044(3) Uani 1 1 d . . .
C22 C -0.4190(8) 0.3791(7) 0.6841(7) 0.040(3) Uani 1 1 d . . .
C23 C -0.3003(7) 0.4136(6) 0.6832(6) 0.035(2) Uani 1 1 d . . .
C24 C -0.2531(8) 0.3835(6) 0.7577(6) 0.039(2) Uani 1 1 d . . .
H24 H -0.2946 0.3420 0.8113 0.047 Uiso 1 1 calc R . .
C25 C -0.1414(8) 0.4142(6) 0.7556(6) 0.042(2) Uani 1 1 d . . .
H25 H -0.1070 0.3914 0.8076 0.050 Uiso 1 1 calc R . .
C26 C -0.0818(7) 0.4770(6) 0.6782(6) 0.033(2) Uani 1 1 d . . .
C27 C -0.1330(8) 0.5062(7) 0.6029(6) 0.042(2) Uani 1 1 d . . .
H27 H -0.0932 0.5487 0.5491 0.051 Uiso 1 1 calc R . .
C28 C -0.2413(8) 0.4743(7) 0.6050(7) 0.046(3) Uani 1 1 d . . .
H28 H -0.2746 0.4941 0.5528 0.055 Uiso 1 1 calc R . .
C29 C 0.1272(7) 0.4940(6) 0.6462(5) 0.031(2) Uani 1 1 d . . .
C30 C 0.2198(7) 0.5579(6) 0.6381(6) 0.029(2) Uani 1 1 d . . .
C31 C 0.3377(8) 0.5591(6) 0.6022(6) 0.039(2) Uani 1 1 d . . .
H31 H 0.3713 0.5138 0.5808 0.047 Uiso 1 1 calc R . .
C32 C 0.4046(7) 0.6271(7) 0.5984(7) 0.047(3) Uani 1 1 d . . .
H32 H 0.4857 0.6284 0.5740 0.056 Uiso 1 1 calc R . .
C33 C 0.3575(7) 0.6941(6) 0.6290(6) 0.043(3) Uani 1 1 d . . .
H33 H 0.4041 0.7418 0.6255 0.052 Uiso 1 1 calc R . .
C34 C 0.2385(7) 0.6882(6) 0.6651(5) 0.031(2) Uani 1 1 d . . .
C35 C 0.1670(8) 0.7519(6) 0.7024(6) 0.034(2) Uani 1 1 d . . .
C36 C -0.0219(7) 0.7751(6) 0.7766(5) 0.027(2) Uani 1 1 d . . .
C37 C -0.1080(8) 0.8431(6) 0.7358(6) 0.041(3) Uani 1 1 d . . .
H37 H -0.1138 0.8608 0.6765 0.049 Uiso 1 1 calc R . .
C38 C -0.1864(8) 0.8857(6) 0.7825(6) 0.041(3) Uani 1 1 d . . .
C39 C 0.1742(7) 1.1370(6) 0.1322(6) 0.033(2) Uani 1 1 d . . .
C40 C -0.0877(7) 0.7933(6) 0.9098(6) 0.037(2) Uani 1 1 d . . .
C41 C -0.0155(7) 0.7481(6) 0.8628(6) 0.040(2) Uani 1 1 d . . .
H41 H 0.0391 0.6975 0.8914 0.048 Uiso 1 1 calc R . .
C42 C 0.2522(7) 1.0866(6) 0.0823(6) 0.034(2) Uani 1 1 d . . .
O1W O 0.6169(5) 0.8040(4) 0.2154(4) 0.0436(17) Uani 1 1 d . . .
O2W O 0.6498(5) 0.9499(4) 0.2625(4) 0.0479(17) Uani 1 1 d . . .
O3W O 0.6595(5) 1.0110(4) 0.0571(4) 0.0340(15) Uani 1 1 d . . .
O4W O 0.5263(5) 1.1145(4) 0.1515(4) 0.0478(18) Uani 1 1 d . . .
O5W O 0.4741(5) 0.8859(4) 0.0808(4) 0.0408(16) Uani 1 1 d . . .
O7W O 0.1446(13) 0.8666(10) 0.1805(9) 0.224(7) Uani 1 1 d D . .
O9W O -0.2456(10) 1.0002(7) 0.4574(7) 0.127(4) Uani 1 1 d . . .
O10W O -0.1591(6) 1.0567(5) 0.2173(5) 0.076(2) Uani 1 1 d . . .
O11W O -0.3808(7) 0.8212(5) 0.4455(5) 0.087(3) Uani 1 1 d . . .
O12W O -0.3709(6) 0.6554(5) 0.4183(5) 0.058(2) Uani 1 1 d G . .
H12A H -0.3945 0.6611 0.4665 0.088 Uiso 1 1 d G . .
H12B H -0.3484 0.7098 0.3774 0.088 Uiso 1 1 d G . .
O13W O -0.5467(8) 0.9769(8) 0.4342(6) 0.120(4) Uani 1 1 d . . .
O14W O 0.4436(7) 0.8507(6) 0.7128(6) 0.099(3) Uani 1 1 d . . .
O15W O 0.7196(5) 0.3189(5) 1.0199(5) 0.066(2) Uani 1 1 d . . .
O16W O 0.8521(6) 0.7631(5) 0.2541(6) 0.085(3) Uani 1 1 d . . .
O17W O 0.8182(7) 1.1390(6) 0.0392(7) 0.086(3) Uani 1 1 d G . .
H17A H 0.8573 1.1613 -0.0130 0.128 Uiso 1 1 d G . .
H17B H 0.7804 1.0904 0.0477 0.128 Uiso 1 1 d G . .

loop_
_atom_site_aniso_label
_atom_site_aniso_U_11
_atom_site_aniso_U_22
_atom_site_aniso_U_33
_atom_site_aniso_U_23
_atom_site_aniso_U_13
_atom_site_aniso_U_12
Tb1 0.0257(2) 0.0364(3) 0.0351(3) -0.0164(2) -0.0031(2) 0.00062(19)
Co1 0.0185(6) 0.0323(7) 0.0298(7) -0.0151(6) -0.0029(5) 0.0010(5)
O1 0.043(4) 0.059(5) 0.036(4) -0.012(4) -0.005(3) 0.001(3)
N1 0.023(4) 0.034(4) 0.032(4) -0.011(4) -0.008(3) 0.002(3)
C1 0.035(5) 0.038(6) 0.036(6) -0.019(5) -0.004(5) 0.007(5)
O2 0.031(4) 0.071(5) 0.049(5) -0.006(4) -0.022(3) 0.010(4)
N2 0.021(4) 0.031(4) 0.040(5) -0.020(4) -0.007(4) 0.002(3)
C2 0.031(5) 0.019(4) 0.028(5) -0.003(4) -0.006(4) -0.003(4)
O3 0.041(4) 0.058(5) 0.069(5) -0.046(4) 0.005(4) -0.016(3)
N3 0.027(4) 0.033(4) 0.023(4) -0.007(4) -0.003(3) 0.005(3)
C3 0.040(5) 0.027(5) 0.032(6) -0.012(4) 0.012(5) -0.009(4)
O4 0.031(3) 0.046(4) 0.068(5) -0.035(4) -0.005(3) -0.001(3)
N4 0.017(4) 0.042(5) 0.036(5) -0.019(4) -0.003(3) -0.003(3)
C4 0.044(6) 0.043(6) 0.033(6) -0.024(5) 0.004(5) 0.005(5)
O5 0.036(4) 0.053(4) 0.036(4) -0.018(4) 0.001(3) -0.011(3)
N5 0.021(4) 0.025(4) 0.037(5) -0.016(4) 0.002(3) -0.006(3)
C5 0.027(5) 0.028(5) 0.020(5) -0.007(4) -0.007(4) 0.007(4)
O6 0.048(4) 0.052(4) 0.044(4) -0.026(4) 0.019(3) -0.021(3)
N6 0.023(4) 0.039(4) 0.033(5) -0.021(4) 0.001(3) -0.001(3)
C6 0.034(5) 0.037(5) 0.033(6) -0.013(5) 0.006(4) -0.010(4)
O7 0.046(5) 0.043(4) 0.119(7) -0.030(5) -0.047(5) 0.012(4)
C7 0.048(6) 0.043(6) 0.041(6) -0.023(5) 0.006(5) 0.008(5)
O8 0.053(4) 0.033(4) 0.068(5) -0.021(4) -0.028(4) 0.009(3)
C8 0.027(5) 0.039(6) 0.032(6) -0.007(5) -0.009(4) 0.000(4)
O9 0.032(4) 0.069(5) 0.076(6) -0.038(5) -0.011(4) -0.013(3)
C9 0.022(5) 0.036(5) 0.038(6) -0.013(5) -0.002(4) -0.003(4)
O10 0.034(4) 0.056(5) 0.065(5) -0.030(4) 0.002(4) -0.012(3)
C10 0.018(5) 0.056(7) 0.060(8) -0.010(6) -0.002(5) 0.010(5)
O11 0.033(4) 0.048(4) 0.049(4) -0.024(4) -0.018(3) 0.024(3)
C11 0.036(6) 0.063(8) 0.061(8) -0.015(7) 0.010(6) 0.003(6)
O12 0.037(4) 0.067(5) 0.049(4) -0.041(4) -0.017(3) 0.021(3)
C12 0.032(5) 0.061(7) 0.038(6) -0.019(6) 0.007(5) -0.011(5)
C13 0.031(5) 0.041(6) 0.021(5) -0.010(5) 0.005(4) -0.004(4)
C14 0.030(5) 0.044(6) 0.033(6) -0.016(5) -0.004(5) 0.002(5)
C15 0.024(5) 0.039(5) 0.024(5) -0.016(4) -0.005(4) 0.009(4)
C16 0.034(5) 0.040(6) 0.047(6) -0.027(5) -0.009(5) -0.006(4)
C17 0.029(5) 0.034(5) 0.055(7) -0.023(5) -0.015(5) 0.004(4)
C18 0.029(5) 0.037(5) 0.037(6) -0.014(5) -0.012(4) 0.003(4)
C19 0.039(6) 0.037(6) 0.051(7) -0.021(5) -0.014(5) 0.005(5)
C20 0.030(5) 0.038(6) 0.049(7) -0.012(5) -0.011(5) -0.001(4)
C21 0.040(6) 0.035(6) 0.055(7) -0.020(6) -0.008(5) -0.001(5)
C22 0.025(5) 0.057(7) 0.058(7) -0.043(6) -0.015(5) 0.011(5)
C23 0.025(5) 0.044(6) 0.041(6) -0.023(5) -0.003(5) -0.002(4)
C24 0.032(5) 0.044(6) 0.038(6) -0.015(5) 0.003(5) -0.013(4)
C25 0.040(6) 0.049(6) 0.032(6) -0.009(5) -0.015(5) -0.004(5)
C26 0.028(5) 0.031(5) 0.046(6) -0.024(5) 0.000(5) -0.001(4)
C27 0.041(6) 0.046(6) 0.029(6) -0.007(5) -0.005(5) -0.003(5)
C28 0.039(6) 0.058(7) 0.049(7) -0.025(6) -0.021(5) 0.003(5)
C29 0.035(5) 0.029(5) 0.030(5) -0.013(4) -0.007(4) -0.001(4)
C30 0.023(5) 0.023(5) 0.037(6) -0.010(4) -0.001(4) -0.002(4)
C31 0.032(5) 0.037(6) 0.042(6) -0.014(5) -0.001(5) 0.002(4)
C32 0.012(4) 0.063(7) 0.076(8) -0.045(6) 0.011(5) -0.001(5)
C33 0.022(5) 0.052(6) 0.065(7) -0.036(6) 0.002(5) -0.004(4)
C34 0.017(4) 0.040(5) 0.034(6) -0.019(5) 0.001(4) 0.004(4)
C35 0.032(5) 0.033(5) 0.038(6) -0.019(5) -0.003(4) 0.007(4)
C36 0.016(4) 0.041(5) 0.030(5) -0.021(5) -0.002(4) -0.001(4)
C37 0.052(6) 0.046(6) 0.030(6) -0.025(5) -0.015(5) 0.021(5)
C38 0.037(5) 0.047(6) 0.031(6) -0.011(5) -0.007(5) 0.010(5)
C39 0.022(5) 0.031(5) 0.042(6) -0.017(5) 0.000(4) 0.008(4)
C40 0.027(5) 0.037(5) 0.039(6) -0.015(5) 0.007(4) 0.000(4)
C41 0.034(5) 0.044(6) 0.047(6) -0.028(5) -0.008(5) 0.013(5)
C42 0.018(5) 0.045(6) 0.043(6) -0.023(5) -0.005(4) 0.006(4)
O1W 0.036(4) 0.034(4) 0.057(4) -0.015(3) -0.014(3) 0.004(3)
O2W 0.043(4) 0.060(4) 0.044(4) -0.020(4) -0.018(3) -0.005(3)
O3W 0.029(3) 0.039(4) 0.035(4) -0.017(3) -0.002(3) -0.003(3)
O4W 0.054(4) 0.041(4) 0.055(5) -0.027(4) -0.007(4) 0.000(3)
O5W 0.041(4) 0.037(4) 0.046(4) -0.017(3) -0.020(3) 0.008(3)
O7W 0.265(17) 0.221(15) 0.170(13) -0.016(11) -0.101(12) -0.121(13)
O9W 0.159(10) 0.099(8) 0.130(9) -0.052(7) -0.019(8) -0.017(7)
O10W 0.074(5) 0.079(6) 0.095(6) -0.053(5) -0.008(5) -0.022(4)
O11W 0.095(6) 0.083(6) 0.099(7) -0.044(6) -0.052(5) 0.006(5)
O12W 0.036(4) 0.068(5) 0.082(6) -0.038(5) -0.015(4) -0.009(4)
O13W 0.084(7) 0.187(11) 0.139(9) -0.109(9) -0.032(6) -0.008(7)
O14W 0.066(5) 0.132(8) 0.157(9) -0.110(8) -0.045(6) 0.020(5)
O15W 0.036(4) 0.053(5) 0.103(6) -0.019(5) -0.033(4) 0.002(3)
O16W 0.062(5) 0.063(5) 0.118(7) -0.027(5) -0.025(5) 0.006(4)
O17W 0.055(5) 0.073(6) 0.143(9) -0.061(7) -0.002(5) -0.011(4)

loop_
_atom_type_symbol
_atom_type_description
_atom_type_scat_dispersion_real
_atom_type_scat_dispersion_imag
_atom_type_scat_source
C C 0.0033 0.0016 'International Tables Vol C Tables 4.2.6.8 and 6.1.1.4'
H H 0.0000 0.0000 'International Tables Vol C Tables 4.2.6.8 and 6.1.1.4'
Co Co 0.3494 0.9721 'International Tables Vol C Tables 4.2.6.8 and 6.1.1.4'
N N 0.0061 0.0033 'International Tables Vol C Tables 4.2.6.8 and 6.1.1.4'
O O 0.0106 0.0060 'International Tables Vol C Tables 4.2.6.8 and 6.1.1.4'
Tb Tb -0.1723 4.1537 'International Tables Vol C Tables 4.2.6.8 and 6.1.1.4'

loop_
_geom_angle_atom_site_label_1
_geom_angle_atom_site_label_2
_geom_angle_atom_site_label_3
_geom_angle
_geom_angle_site_symmetry_1
_geom_angle_site_symmetry_3
O11 Tb1 O1W 144.3(2) . .
O11 Tb1 O3W 101.8(2) . .
O1W Tb1 O3W 84.47(19) . .
O11 Tb1 O5W 75.92(19) . .
O1W Tb1 O5W 71.8(2) . .
O3W Tb1 O5W 75.2(2) . .
O11 Tb1 O2W 143.0(2) . .
O1W Tb1 O2W 72.2(2) . .
O3W Tb1 O2W 84.3(2) . .
O5W Tb1 O2W 139.87(19) . .
O11 Tb1 O5 85.7(2) . .
O1W Tb1 O5 103.3(2) . .
O3W Tb1 O5 155.3(2) . .
O5W Tb1 O5 129.5(2) . .
O2W Tb1 O5 76.1(2) . .
O11 Tb1 O4W 75.0(2) . .
O1W Tb1 O4W 139.4(2) . .
O3W Tb1 O4W 74.08(19) . .
O5W Tb1 O4W 131.7(2) . .
O2W Tb1 O4W 71.7(2) . .
O5 Tb1 O4W 85.5(2) . .
O11 Tb1 O6 80.2(2) . .
O1W Tb1 O6 78.0(2) . .
O3W Tb1 O6 150.57(19) . .
O5W Tb1 O6 76.9(2) . .
O2W Tb1 O6 111.9(2) . .
O5 Tb1 O6 53.5(2) . .
O4W Tb1 O6 133.39(19) . .
O11 Tb1 C1 80.3(2) . .
O1W Tb1 C1 92.3(2) . .
O3W Tb1 C1 176.7(2) . .
O5W Tb1 C1 103.0(2) . .
O2W Tb1 C1 95.5(2) . .
O5 Tb1 C1 26.8(2) . .
O4W Tb1 C1 109.1(2) . .
O6 Tb1 C1 26.9(2) . .
N5 Co1 N2 178.5(3) . .
N5 Co1 N3 99.5(3) . .
N2 Co1 N3 81.7(3) . .
N5 Co1 N1 97.1(3) . .
N2 Co1 N1 81.6(3) . .
N3 Co1 N1 163.4(3) . .
N5 Co1 N6 82.6(3) . .
N2 Co1 N6 98.2(3) . .
N3 Co1 N6 92.5(3) . .
N1 Co1 N6 89.8(3) . .
N5 Co1 N4 81.6(3) . .
N2 Co1 N4 97.6(3) . .
N3 Co1 N4 90.0(3) . .
N1 Co1 N4 92.2(3) . .
N6 Co1 N4 164.2(3) . .
C8 N1 C5 120.2(7) . .
C8 N1 Co1 117.0(6) . .
C5 N1 Co1 122.7(5) . .
O5 C1 O6 119.6(8) . .
O5 C1 C2 122.2(8) . .
O6 C1 C2 118.2(8) . .
O5 C1 Tb1 59.7(5) . .
O6 C1 Tb1 60.2(4) . .
C2 C1 Tb1 174.0(6) . .
C13 N2 C9 123.4(7) . .
C13 N2 Co1 118.5(6) . .
C9 N2 Co1 118.1(6) . .
C7 C2 C3 118.2(8) . .
C7 C2 C1 121.0(7) . .
C3 C2 C1 120.7(8) . .
C14 N3 C15 120.7(7) . .
C14 N3 Co1 116.4(6) . .
C15 N3 Co1 122.2(5) . .
C4 C3 C2 121.5(8) . .
C4 C3 H3 119.3 . .
C2 C3 H3 119.3 . .
C29 N4 C26 121.1(7) . .
C29 N4 Co1 115.5(6) . .
C26 N4 Co1 123.3(5) . .
C3 C4 C5 119.3(7) . .
C3 C4 H4 120.4 . .
C5 C4 H4 120.4 . .
C1 O5 Tb1 93.5(5) . .
C34 N5 C30 122.5(7) . .
C34 N5 Co1 118.0(5) . .
C30 N5 Co1 119.4(6) . .
C6 C5 C4 119.3(8) . .
C6 C5 N1 120.6(8) . .
C4 C5 N1 119.9(7) . .
C1 O6 Tb1 92.9(5) . .
C35 N6 C36 119.4(7) . .
C35 N6 Co1 114.5(5) . .
C36 N6 Co1 126.0(5) . .
C5 C6 C7 119.8(8) . .
C5 C6 H6 120.1 . .
C7 C6 H6 120.1 . .
C21 O7 H7 109.5 . .
C2 C7 C6 121.8(8) . .
C2 C7 H7A 119.1 . .
C6 C7 H7A 119.1 . .
O2 C8 N1 127.4(8) . .
O2 C8 C9 122.3(8) . .
N1 C8 C9 110.3(7) . .
C22 O9 H9 109.5 . .
N2 C9 C10 118.7(8) . .
N2 C9 C8 113.0(7) . .
C10 C9 C8 128.3(9) . .
C11 C10 C9 118.4(9) . .
C11 C10 H10 120.8 . .
C9 C10 H10 120.8 . .
C42 O11 Tb1 177.6(6) . .
C10 C11 C12 121.9(9) . .
C10 C11 H11 119.1 . .
C12 C11 H11 119.1 . .
C13 C12 C11 117.3(9) . .
C13 C12 H12 121.3 . .
C11 C12 H12 121.3 . .
N2 C13 C12 120.3(9) . .
N2 C13 C14 112.3(7) . .
C12 C13 C14 127.5(9) . .
O1 C14 N3 127.7(8) . .
O1 C14 C13 122.0(8) . .
N3 C14 C13 110.3(8) . .
C16 C15 C20 118.5(8) . .
C16 C15 N3 119.8(7) . .
C20 C15 N3 121.7(8) . .
C15 C16 C17 121.1(8) . .
C15 C16 H16 119.4 . .
C17 C16 H16 119.4 . .
C18 C17 C16 119.8(9) . .
C18 C17 H17 120.1 . .
C16 C17 H17 120.1 . .
C19 C18 C17 119.4(8) . .
C19 C18 C21 119.4(8) . .
C17 C18 C21 121.1(9) . .
C18 C19 C20 121.1(8) . .
C18 C19 H19 119.5 . .
C20 C19 H19 119.5 . .
C19 C20 C15 120.0(9) . .
C19 C20 H20 120.0 . .
C15 C20 H20 120.0 . .
O8 C21 O7 123.3(9) . .
O8 C21 C18 124.3(9) . .
O7 C21 C18 112.4(8) . .
O10 C22 O9 125.8(9) . .
O10 C22 C23 121.8(9) . .
O9 C22 C23 112.4(9) . .
C24 C23 C28 120.8(9) . .
C24 C23 C22 120.2(9) . .
C28 C23 C22 119.0(9) . .
C23 C24 C25 119.6(9) . .
C23 C24 H24 120.2 . .
C25 C24 H24 120.2 . .
C26 C25 C24 120.7(9) . .
C26 C25 H25 119.7 . .
C24 C25 H25 119.7 . .
C25 C26 C27 118.0(9) . .
C25 C26 N4 121.6(9) . .
C27 C26 N4 119.9(9) . .
C28 C27 C26 121.2(9) . .
C28 C27 H27 119.4 . .
C26 C27 H27 119.4 . .
C23 C28 C27 119.7(9) . .
C23 C28 H28 120.2 . .
C27 C28 H28 120.2 . .
O4 C29 N4 127.1(8) . .
O4 C29 C30 120.8(7) . .
N4 C29 C30 112.0(7) . .
N5 C30 C31 119.9(8) . .
N5 C30 C29 111.4(6) . .
C31 C30 C29 128.6(7) . .
C32 C31 C30 118.4(8) . .
C32 C31 H31 120.8 . .
C30 C31 H31 120.8 . .
C31 C32 C33 121.9(8) . .
C31 C32 H32 119.1 . .
C33 C32 H32 119.1 . .
C32 C33 C34 116.7(8) . .
C32 C33 H33 121.6 . .
C34 C33 H33 121.6 . .
N5 C34 C33 120.6(7) . .
N5 C34 C35 112.3(7) . .
C33 C34 C35 127.1(8) . .
O3 C35 N6 126.5(7) . .
O3 C35 C34 121.2(8) . .
N6 C35 C34 112.3(8) . .
C41 C36 C37 120.0(7) . .
C41 C36 N6 119.9(7) . .
C37 C36 N6 120.0(8) . .
C36 C37 C38 119.6(8) . .
C36 C37 H37 120.2 . .
C38 C37 H37 120.2 . .
C39 C38 C37 120.1(8) 2_576 .
C38 C39 C40 120.4(7) 2_576 2_576
C38 C39 C42 121.1(8) 2_576 .
C40 C39 C42 118.5(8) 2_576 .
C41 C40 C39 118.0(9) . 2_576
C36 C41 C40 121.6(8) . .
C36 C41 H41 119.2 . .
C40 C41 H41 119.2 . .
O12 C42 O11 124.7(7) . .
O12 C42 C39 118.4(8) . .
O11 C42 C39 116.9(8) . .
H12A O12W H12B 109.5 . .
H17A O17W H17B 109.4 . .

loop_
_geom_bond_atom_site_label_1
_geom_bond_atom_site_label_2
_geom_bond_distance
_geom_bond_site_symmetry_2
Tb1 O11 2.271(5) .
Tb1 O1W 2.395(5) .
Tb1 O3W 2.403(5) .
Tb1 O5W 2.409(6) .
Tb1 O2W 2.414(6) .
Tb1 O5 2.420(5) .
Tb1 O4W 2.420(6) .
Tb1 O6 2.431(6) .
Tb1 C1 2.797(9) .
Co1 N5 1.853(6) .
Co1 N2 1.862(6) .
Co1 N3 1.934(7) .
Co1 N1 1.945(7) .
Co1 N6 1.949(7) .
Co1 N4 1.953(7) .
O1 C14 1.239(10) .
N1 C8 1.341(10) .
N1 C5 1.433(10) .
C1 O5 1.262(10) .
C1 O6 1.266(9) .
C1 C2 1.499(11) .
O2 C8 1.248(10) .
N2 C13 1.325(10) .
N2 C9 1.344(10) .
C2 C7 1.357(12) .
C2 C3 1.387(10) .
O3 C35 1.269(10) .
N3 C14 1.340(10) .
N3 C15 1.446(10) .
C3 C4 1.370(11) .
C3 H3 0.9500 .
O4 C29 1.250(9) .
N4 C29 1.332(9) .
N4 C26 1.407(10) .
C4 C5 1.397(12) .
C4 H4 0.9500 .
N5 C34 1.330(10) .
N5 C30 1.331(9) .
C5 C6 1.373(10) .
N6 C35 1.333(10) .
N6 C36 1.430(9) .
C6 C7 1.380(11) .
C6 H6 0.9500 .
O7 C21 1.314(11) .
O7 H7 0.8400 .
C7 H7A 0.9500 .
O8 C21 1.203(10) .
C8 C9 1.498(11) .
O9 C22 1.307(10) .
O9 H9 0.8400 .
C9 C10 1.390(11) .
O10 C22 1.223(11) .
C10 C11 1.366(12) .
C10 H10 0.9500 .
O11 C42 1.260(9) .
C11 C12 1.387(13) .
C11 H11 0.9500 .
O12 C42 1.241(10) .
C12 C13 1.380(11) .
C12 H12 0.9500 .
C13 C14 1.510(12) .
C15 C16 1.385(11) .
C15 C20 1.388(11) .
C16 C17 1.388(11) .
C16 H16 0.9500 .
C17 C18 1.377(11) .
C17 H17 0.9500 .
C18 C19 1.375(12) .
C18 C21 1.478(12) .
C19 C20 1.385(11) .
C19 H19 0.9500 .
C20 H20 0.9500 .
C22 C23 1.525(12) .
C23 C24 1.352(12) .
C23 C28 1.379(12) .
C24 C25 1.415(12) .
C24 H24 0.9500 .
C25 C26 1.386(12) .
C25 H25 0.9500 .
C26 C27 1.388(12) .
C27 C28 1.388(12) .
C27 H27 0.9500 .
C28 H28 0.9500 .
C29 C30 1.502(11) .
C30 C31 1.383(11) .
C31 C32 1.365(12) .
C31 H31 0.9500 .
C32 C33 1.386(11) .
C32 H32 0.9500 .
C33 C34 1.394(10) .
C33 H33 0.9500 .
C34 C35 1.501(10) .
C36 C41 1.373(11) .
C36 C37 1.387(11) .
C37 C38 1.404(10) .
C37 H37 0.9500 .
C38 C39 1.386(12) 2_576
C39 C38 1.386(12) 2_576
C39 C40 1.408(11) 2_576
C39 C42 1.521(10) .
C40 C41 1.401(10) .
C40 C39 1.408(11) 2_576
C41 H41 0.9500 .
O12W H12A 0.8705 .
O12W H12B 0.8701 .
O17W H17A 0.8702 .
O17W H17B 0.8702 .

loop_
_geom_torsion_atom_site_label_1
_geom_torsion_atom_site_label_2
_geom_torsion_atom_site_label_3
_geom_torsion_atom_site_label_4
_geom_torsion
_geom_torsion_site_symmetry_1
_geom_torsion_site_symmetry_4
N5 Co1 N1 C8 -179.3(6) . .
N2 Co1 N1 C8 1.6(6) . .
N3 Co1 N1 C8 1.7(14) . .
N6 Co1 N1 C8 -96.7(6) . .
N4 Co1 N1 C8 99.0(6) . .
N5 Co1 N1 C5 -3.4(6) . .
N2 Co1 N1 C5 177.4(6) . .
N3 Co1 N1 C5 177.5(9) . .
N6 Co1 N1 C5 79.1(6) . .
N4 Co1 N1 C5 -85.2(6) . .
O11 Tb1 C1 O5 -99.7(5) . .
O1W Tb1 C1 O5 115.5(5) . .
O3W Tb1 C1 O5 131(4) . .
O5W Tb1 C1 O5 -172.7(5) . .
O2W Tb1 C1 O5 43.1(5) . .
O4W Tb1 C1 O5 -29.4(6) . .
O6 Tb1 C1 O5 172.8(9) . .
O11 Tb1 C1 O6 87.5(5) . .
O1W Tb1 C1 O6 -57.3(5) . .
O3W Tb1 C1 O6 -42(4) . .
O5W Tb1 C1 O6 14.5(5) . .
O2W Tb1 C1 O6 -129.6(5) . .
O5 Tb1 C1 O6 -172.8(9) . .
O4W Tb1 C1 O6 157.8(5) . .
O11 Tb1 C1 C2 11(6) . .
O1W Tb1 C1 C2 -134(6) . .
O3W Tb1 C1 C2 -119(5) . .
O5W Tb1 C1 C2 -62(6) . .
O2W Tb1 C1 C2 154(6) . .
O5 Tb1 C1 C2 110(6) . .
O4W Tb1 C1 C2 81(6) . .
O6 Tb1 C1 C2 -77(6) . .
N5 Co1 N2 C13 145(11) . .
N3 Co1 N2 C13 -0.7(6) . .
N1 Co1 N2 C13 179.3(7) . .
N6 Co1 N2 C13 -92.1(7) . .
N4 Co1 N2 C13 88.2(7) . .
N5 Co1 N2 C9 -36(12) . .
N3 Co1 N2 C9 178.6(7) . .
N1 Co1 N2 C9 -1.5(6) . .
N6 Co1 N2 C9 87.2(6) . .
N4 Co1 N2 C9 -92.6(6) . .
O5 C1 C2 C7 -163.8(9) . .
O6 C1 C2 C7 15.6(13) . .
Tb1 C1 C2 C7 89(6) . .
O5 C1 C2 C3 12.4(13) . .
O6 C1 C2 C3 -168.2(8) . .
Tb1 C1 C2 C3 -95(6) . .
N5 Co1 N3 C14 -172.9(6) . .
N2 Co1 N3 C14 6.3(6) . .
N1 Co1 N3 C14 6.1(14) . .
N6 Co1 N3 C14 104.1(6) . .
N4 Co1 N3 C14 -91.5(6) . .
N5 Co1 N3 C15 -2.7(7) . .
N2 Co1 N3 C15 176.5(7) . .
N1 Co1 N3 C15 176.3(8) . .
N6 Co1 N3 C15 -85.7(6) . .
N4 Co1 N3 C15 78.7(6) . .
C7 C2 C3 C4 -0.5(14) . .
C1 C2 C3 C4 -176.8(8) . .
N5 Co1 N4 C29 2.8(6) . .
N2 Co1 N4 C29 -178.4(6) . .
N3 Co1 N4 C29 -96.8(6) . .
N1 Co1 N4 C29 99.7(6) . .
N6 Co1 N4 C29 2.6(15) . .
N5 Co1 N4 C26 -173.3(8) . .
N2 Co1 N4 C26 5.5(8) . .
N3 Co1 N4 C26 87.1(7) . .
N1 Co1 N4 C26 -76.4(7) . .
N6 Co1 N4 C26 -173.5(10) . .
C2 C3 C4 C5 3.3(14) . .
O6 C1 O5 Tb1 7.2(9) . .
C2 C1 O5 Tb1 -173.3(7) . .
O11 Tb1 O5 C1 77.0(5) . .
O1W Tb1 O5 C1 -68.0(5) . .
O3W Tb1 O5 C1 -173.9(5) . .
O5W Tb1 O5 C1 9.2(6) . .
O2W Tb1 O5 C1 -135.5(6) . .
O4W Tb1 O5 C1 152.3(5) . .
O6 Tb1 O5 C1 -4.0(5) . .
N2 Co1 N5 C34 118(11) . .
N3 Co1 N5 C34 -96.0(7) . .
N1 Co1 N5 C34 84.3(7) . .
N6 Co1 N5 C34 -4.6(7) . .
N4 Co1 N5 C34 175.5(7) . .
N2 Co1 N5 C30 -57(11) . .
N3 Co1 N5 C30 88.3(7) . .
N1 Co1 N5 C30 -91.5(7) . .
N6 Co1 N5 C30 179.6(7) . .
N4 Co1 N5 C30 -0.3(7) . .
C3 C4 C5 C6 -4.9(13) . .
C3 C4 C5 N1 169.2(7) . .
C8 N1 C5 C6 -101.8(10) . .
Co1 N1 C5 C6 82.5(9) . .
C8 N1 C5 C4 84.2(11) . .
Co1 N1 C5 C4 -91.5(8) . .
O5 C1 O6 Tb1 -7.2(9) . .
C2 C1 O6 Tb1 173.3(7) . .
O11 Tb1 O6 C1 -87.8(5) . .
O1W Tb1 O6 C1 120.7(5) . .
O3W Tb1 O6 C1 175.4(5) . .
O5W Tb1 O6 C1 -165.5(5) . .
O2W Tb1 O6 C1 55.7(5) . .
O5 Tb1 O6 C1 4.0(5) . .
O4W Tb1 O6 C1 -29.4(6) . .
N5 Co1 N6 C35 4.5(7) . .
N2 Co1 N6 C35 -174.3(7) . .
N3 Co1 N6 C35 103.7(7) . .
N1 Co1 N6 C35 -92.7(7) . .
N4 Co1 N6 C35 4.7(15) . .
N5 Co1 N6 C36 -172.0(7) . .
N2 Co1 N6 C36 9.2(7) . .
N3 Co1 N6 C36 -72.8(7) . .
N1 Co1 N6 C36 90.7(7) . .
N4 Co1 N6 C36 -171.8(9) . .
C4 C5 C6 C7 3.7(13) . .
N1 C5 C6 C7 -170.3(8) . .
C3 C2 C7 C6 -0.7(14) . .
C1 C2 C7 C6 175.6(8) . .
C5 C6 C7 C2 -1.0(14) . .
C5 N1 C8 O2 0.5(14) . .
Co1 N1 C8 O2 176.5(8) . .
C5 N1 C8 C9 -177.3(7) . .
Co1 N1 C8 C9 -1.3(10) . .
C13 N2 C9 C10 2.5(13) . .
Co1 N2 C9 C10 -176.7(7) . .
C13 N2 C9 C8 -179.6(8) . .
Co1 N2 C9 C8 1.1(10) . .
O2 C8 C9 N2 -177.8(8) . .
N1 C8 C9 N2 0.1(11) . .
O2 C8 C9 C10 -0.1(16) . .
N1 C8 C9 C10 177.8(9) . .
N2 C9 C10 C11 -1.1(15) . .
C8 C9 C10 C11 -178.6(9) . .
O1W Tb1 O11 C42 172(15) . .
O3W Tb1 O11 C42 -91(15) . .
O5W Tb1 O11 C42 -162(15) . .
O2W Tb1 O11 C42 6(15) . .
O5 Tb1 O11 C42 66(15) . .
O4W Tb1 O11 C42 -21(15) . .
O6 Tb1 O11 C42 119(15) . .
C1 Tb1 O11 C42 92(15) . .
C9 C10 C11 C12 -1.1(17) . .
C10 C11 C12 C13 1.9(16) . .
C9 N2 C13 C12 -1.7(13) . .
Co1 N2 C13 C12 177.6(7) . .
C9 N2 C13 C14 176.6(8) . .
Co1 N2 C13 C14 -4.2(10) . .
C11 C12 C13 N2 -0.6(14) . .
C11 C12 C13 C14 -178.5(9) . .
C15 N3 C14 O1 -0.1(14) . .
Co1 N3 C14 O1 170.3(8) . .
C15 N3 C14 C13 -180.0(7) . .
Co1 N3 C14 C13 -9.6(9) . .
N2 C13 C14 O1 -171.1(8) . .
C12 C13 C14 O1 7.0(15) . .
N2 C13 C14 N3 8.8(11) . .
C12 C13 C14 N3 -173.1(9) . .
C14 N3 C15 C16 -114.3(9) . .
Co1 N3 C15 C16 75.9(9) . .
C14 N3 C15 C20 68.7(11) . .
Co1 N3 C15 C20 -101.1(9) . .
C20 C15 C16 C17 -1.5(13) . .
N3 C15 C16 C17 -178.6(7) . .
C15 C16 C17 C18 -0.9(13) . .
C16 C17 C18 C19 2.2(13) . .
C16 C17 C18 C21 -174.8(8) . .
C17 C18 C19 C20 -1.2(14) . .
C21 C18 C19 C20 175.9(8) . .
C18 C19 C20 C15 -1.3(14) . .
C16 C15 C20 C19 2.5(13) . .
N3 C15 C20 C19 179.6(8) . .
C19 C18 C21 O8 -4.4(15) . .
C17 C18 C21 O8 172.6(9) . .
C19 C18 C21 O7 176.3(9) . .
C17 C18 C21 O7 -6.7(13) . .
O10 C22 C23 C24 18.1(13) . .
O9 C22 C23 C24 -161.4(8) . .
O10 C22 C23 C28 -163.1(8) . .
O9 C22 C23 C28 17.4(12) . .
C28 C23 C24 C25 -0.3(13) . .
C22 C23 C24 C25 178.4(7) . .
C23 C24 C25 C26 2.0(13) . .
C24 C25 C26 C27 -2.2(12) . .
C24 C25 C26 N4 170.2(7) . .
C29 N4 C26 C25 108.1(9) . .
Co1 N4 C26 C25 -76.0(10) . .
C29 N4 C26 C27 -79.6(11) . .
Co1 N4 C26 C27 96.3(8) . .
C25 C26 C27 C28 0.7(13) . .
N4 C26 C27 C28 -171.8(7) . .
C24 C23 C28 C27 -1.1(13) . .
C22 C23 C28 C27 -179.9(8) . .
C26 C27 C28 C23 0.9(13) . .
C26 N4 C29 O4 -4.1(14) . .
Co1 N4 C29 O4 179.7(7) . .
C26 N4 C29 C30 171.8(8) . .
Co1 N4 C29 C30 -4.4(9) . .
C34 N5 C30 C31 0.3(13) . .
Co1 N5 C30 C31 175.9(7) . .
C34 N5 C30 C29 -177.5(8) . .
Co1 N5 C30 C29 -1.9(10) . .
O4 C29 C30 N5 -179.7(8) . .
N4 C29 C30 N5 4.1(11) . .
O4 C29 C30 C31 2.7(15) . .
N4 C29 C30 C31 -173.4(9) . .
N5 C30 C31 C32 -0.4(14) . .
C29 C30 C31 C32 177.0(9) . .
C30 C31 C32 C33 -0.2(16) . .
C31 C32 C33 C34 0.8(16) . .
C30 N5 C34 C33 0.4(14) . .
Co1 N5 C34 C33 -175.2(7) . .
C30 N5 C34 C35 179.4(8) . .
Co1 N5 C34 C35 3.8(10) . .
C32 C33 C34 N5 -0.9(14) . .
C32 C33 C34 C35 -179.8(9) . .
C36 N6 C35 O3 -5.0(15) . .
Co1 N6 C35 O3 178.2(8) . .
C36 N6 C35 C34 173.2(7) . .
Co1 N6 C35 C34 -3.6(10) . .
N5 C34 C35 O3 178.4(9) . .
C33 C34 C35 O3 -2.7(15) . .
N5 C34 C35 N6 0.1(11) . .
C33 C34 C35 N6 179.0(9) . .
C35 N6 C36 C41 -79.3(11) . .
Co1 N6 C36 C41 97.0(9) . .
C35 N6 C36 C37 105.1(10) . .
Co1 N6 C36 C37 -78.5(10) . .
C41 C36 C37 C38 1.6(14) . .
N6 C36 C37 C38 177.1(8) . .
C36 C37 C38 C39 3.0(15) . 2_576
C37 C36 C41 C40 -5.5(14) . .
N6 C36 C41 C40 179.0(8) . .
C39 C40 C41 C36 4.8(14) 2_576 .
Tb1 O11 C42 O12 140(15) . .
Tb1 O11 C42 C39 -39(16) . .
C38 C39 C42 O12 168.3(9) 2_576 .
C40 C39 C42 O12 -10.9(13) 2_576 .
C38 C39 C42 O11 -12.8(13) 2_576 .
C40 C39 C42 O11 168.0(8) 2_576 .
